data_7009576
loop_
_publ_author_name
'Pennemann, Helmut'
'Wassmann, Suzanne'
'Wilken, J\"org'
'Gr\"oger, Harald'
'Wallbaum, Sabine'
'Kossenjans, Michael'
'Haase, Detlev'
'Saak, Wolfgang'
'Pohl, Siegfried'
'Martens, J\"urgen'

_publ_section_title
;
 Preparation of an enantiomerically pure helical nickel(II) complex
 using a new chiral tetradentate ligand derived from an industrial
 waste material&#x200A;&#x2020;
;
_journal_issue 14
_journal_name_full 'Journal of the Chemical Society, Dalton Transactions'
_journal_page_first 2467
_journal_paper_doi 10.1039/b002130j
_journal_year 2000
_chemical_formula_sum 'C18 H30 N2 Ni O6'
_chemical_formula_weight 429.13
_chemical_name_common '[Ni(edda)(H2O)]xH2O'
_chemical_temperature_decomposition_gt 447.15
_space_group_IT_number 4
_symmetry_cell_setting monoclinic
_symmetry_space_group_name_Hall 'P 2yb'
_symmetry_space_group_name_H-M 'P 1 21 1'
_atom_sites_solution_hydrogens geom
_atom_sites_solution_primary direct
_atom_sites_solution_secondary difmap
_audit_creation_method SHELXL-97
_cell_angle_alpha 90.00
_cell_angle_beta 104.860(10)
_cell_angle_gamma 90.00
_cell_formula_units_Z 2
_cell_length_a 7.3020(10)
_cell_length_b 15.2160(10)
_cell_length_c 8.9250(10)
_cell_measurement_reflns_used 33
_cell_measurement_temperature 295(2)
_cell_volume 958.47(19)
_computing_cell_refinement 'STADI 4 (Stoe, 1993)'
_computing_data_collection 'STADI4 (Stoe, 1993)'
_computing_data_reduction 'XRED (Stoe, 1993)'
_computing_molecular_graphics 'Schakal97 (E. Keller, 1997)'
_computing_publication_material 'SHELX-97 (Sheldrick, 1997)'
_computing_structure_refinement 'SHELXL-97 (Sheldrick, 1997)'
_computing_structure_solution 'SHELXTL Plus'
_diffrn_ambient_temperature 295(2)
_diffrn_measured_fraction_theta_full 0.995
_diffrn_measured_fraction_theta_max 0.995
_diffrn_measurement_device_type 'Stoe AED2'
_diffrn_radiation_monochromator graphite
_diffrn_radiation_source 'fine-focus sealed tube'
_diffrn_radiation_type 'Mo K\a'
_diffrn_radiation_wavelength 0.71073
_diffrn_reflns_av_R_equivalents 0.0272
_diffrn_reflns_av_sigmaI/netI 0.0206
_diffrn_reflns_limit_h_max 9
_diffrn_reflns_limit_h_min 0
_diffrn_reflns_limit_k_max 19
_diffrn_reflns_limit_k_min 0
_diffrn_reflns_limit_l_max 11
_diffrn_reflns_limit_l_min -11
_diffrn_reflns_number 2336
_diffrn_reflns_theta_full 27.01
_diffrn_reflns_theta_max 27.01
_diffrn_reflns_theta_min 3.23
_diffrn_standards_interval_time 45
_diffrn_standards_number 3
_exptl_absorpt_coefficient_mu 1.049
_exptl_absorpt_correction_T_max 0.2902
_exptl_absorpt_correction_T_min 0.2015
_exptl_absorpt_correction_type 'empirical psi-scan'
_exptl_crystal_colour green
_exptl_crystal_density_diffrn 1.473
_exptl_crystal_description 'square crystals'
_exptl_crystal_F_000 448
_exptl_crystal_size_max .6
_exptl_crystal_size_mid .6
_exptl_crystal_size_min .4
_refine_diff_density_max 0.651
_refine_diff_density_min -0.365
_refine_diff_density_rms 0.070
_refine_ls_abs_structure_details 'Flack H D (1983), Acta Cryst. A39, 876-881'
_refine_ls_abs_structure_Flack 0.016(17)
_refine_ls_extinction_method none
_refine_ls_goodness_of_fit_ref 1.067
_refine_ls_hydrogen_treatment mixed
_refine_ls_matrix_type full
_refine_ls_number_parameters 243
_refine_ls_number_reflns 2172
_refine_ls_number_restraints 0
_refine_ls_restrained_S_all 1.067
_refine_ls_R_factor_all 0.0361
_refine_ls_R_factor_gt 0.0349
_refine_ls_shift/su_max 0.001
_refine_ls_shift/su_mean 0.000
_refine_ls_structure_factor_coef Fsqd
_refine_ls_weighting_details 'calc w=1/[\s^2^(Fo^2^)+(0.0700P)^2^+0.1936P] where P=(Fo^2^+2Fc^2^)/3'
_refine_ls_weighting_scheme calc
_refine_ls_wR_factor_gt 0.0910
_refine_ls_wR_factor_ref 0.0919
_reflns_number_gt 2104
_reflns_number_total 2172
_reflns_threshold_expression >2sigma(I)
_cod_data_source_file b002130j.txt
_cod_data_source_block '[Ni(edda)(H2O)]xH2O'
_cod_depositor_comments
;
The following automatic conversions were performed:

'_chemical_melting_point' tag was changed to
'_chemical_temperature_decomposition_gt' since the value was
specified 'more than' ('>') a certain temperature. The value '>174 C
(decomposition)' was changed to '447.15' - it was converted from
degrees Celsius(C) to Kelvins(K).

Automatic conversion script
Id: cif_fix_values 1646 2011-03-28 12:23:43Z adriana 
;
_cod_original_cell_volume 958.47(18)
_cod_original_sg_symbol_H-M P21
_cod_database_code 7009576

loop_
_symmetry_equiv_pos_as_xyz
x,y,z
-x,y+1/2,-z

loop_
_atom_site_label
_atom_site_type_symbol
_atom_site_fract_x
_atom_site_fract_y
_atom_site_fract_z
_atom_site_U_iso_or_equiv
_atom_site_adp_type
_atom_site_occupancy
_atom_site_symmetry_multiplicity
_atom_site_calc_flag
_atom_site_refinement_flags
_atom_site_disorder_assembly
_atom_site_disorder_group
Ni1 Ni 0.22164(5) 0.2524 0.08144(4) 0.03078(13) Uani 1 1 d . . .
O1 O 0.3892(4) 0.3252(2) -0.0140(4) 0.0470(7) Uani 1 1 d . . .
O2 O 0.6832(4) 0.3664(2) 0.0055(4) 0.0546(8) Uani 1 1 d . . .
O3 O 0.0581(4) 0.20607(17) 0.2100(3) 0.0366(5) Uani 1 1 d . . .
O4 O -0.0783(4) 0.0841(2) 0.2665(3) 0.0465(6) Uani 1 1 d . . .
O5W O -0.0023(4) 0.3108(3) -0.0590(4) 0.0608(10) Uani 1 1 d . . .
O6W O 0.1291(5) 0.4067(2) 0.7386(4) 0.0568(8) Uani 1 1 d . . .
C1 C 0.4453(5) 0.0972(2) 0.1350(4) 0.0353(7) Uani 1 1 d . . .
H1A H 0.5429 0.1123 0.0834 0.080 Uiso 1 1 calc R . .
H1B H 0.4523 0.0343 0.1540 0.080 Uiso 1 1 calc R . .
C2 C 0.4847(5) 0.1452(2) 0.2897(4) 0.0351(7) Uani 1 1 d . . .
H2A H 0.3973 0.1253 0.3480 0.080 Uiso 1 1 calc R . .
H2B H 0.6126 0.1326 0.3500 0.080 Uiso 1 1 calc R . .
N3 N 0.4619(4) 0.2418(2) 0.2611(3) 0.0306(6) Uani 1 1 d . . .
C4 C 0.6269(5) 0.2798(2) 0.2106(4) 0.0358(7) Uani 1 1 d . . .
H4 H 0.7122 0.2318 0.2001 0.080 Uiso 1 1 calc R . .
C5 C 0.5637(5) 0.3276(2) 0.0553(5) 0.0381(7) Uani 1 1 d . . .
C6 C 0.7325(6) 0.3414(4) 0.3414(5) 0.0556(11) Uani 1 1 d . . .
H6A H 0.8676 0.3298 0.3670 0.080 Uiso 1 1 calc R . .
H6B H 0.7114 0.4023 0.3095 0.080 Uiso 1 1 calc R . .
C7 C 0.6540(5) 0.3233(3) 0.4809(4) 0.0448(8) Uani 1 1 d . . .
H7 H 0.7292 0.2789 0.5494 0.080 Uiso 1 1 calc R . .
C8 C 0.6235(8) 0.4044(4) 0.5707(6) 0.0630(12) Uani 1 1 d . . .
H8A H 0.6161 0.3884 0.6742 0.080 Uiso 1 1 calc R . .
H8B H 0.7269 0.4457 0.5793 0.080 Uiso 1 1 calc R . .
C9 C 0.4410(8) 0.4441(4) 0.4814(7) 0.0667(13) Uani 1 1 d . . .
H9A H 0.4656 0.4941 0.4220 0.080 Uiso 1 1 calc R . .
H9B H 0.3681 0.4641 0.5517 0.080 Uiso 1 1 calc R . .
C10 C 0.3312(7) 0.3738(3) 0.3729(6) 0.0581(12) Uani 1 1 d . . .
H10A H 0.3108 0.3919 0.2657 0.080 Uiso 1 1 calc R . .
H10B H 0.2090 0.3636 0.3939 0.080 Uiso 1 1 calc R . .
C11 C 0.4533(5) 0.2898(3) 0.4043(4) 0.0377(7) Uani 1 1 d . . .
H11 H 0.4092 0.2508 0.4751 0.080 Uiso 1 1 calc R . .
N12 N 0.2574(4) 0.1187(2) 0.0311(3) 0.0312(6) Uani 1 1 d . . .
C13 C 0.0966(5) 0.0735(2) 0.0763(4) 0.0325(6) Uani 1 1 d . . .
H13 H 0.1341 0.0140 0.1138 0.080 Uiso 1 1 calc R . .
C14 C 0.0225(5) 0.1241(2) 0.1965(4) 0.0323(6) Uani 1 1 d . . .
C15 C -0.0582(5) 0.0696(3) -0.0751(4) 0.0432(8) Uani 1 1 d . . .
H15A H -0.1246 0.1252 -0.0960 0.080 Uiso 1 1 calc R . .
H15B H -0.1490 0.0236 -0.0714 0.080 Uiso 1 1 calc R . .
C16 C 0.0475(6) 0.0496(3) -0.1981(4) 0.0464(9) Uani 1 1 d . . .
H16 H 0.0491 -0.0141 -0.2149 0.080 Uiso 1 1 calc R . .
C17 C -0.0225(9) 0.0965(6) -0.3547(6) 0.0786(19) Uani 1 1 d . . .
H17A H -0.0205 0.0570 -0.4396 0.080 Uiso 1 1 calc R . .
H17B H -0.1506 0.1182 -0.3679 0.080 Uiso 1 1 calc R . .
C18 C 0.1096(13) 0.1694(7) -0.3494(10) 0.126(4) Uani 1 1 d . . .
H18A H 0.1260 0.1800 -0.4524 0.080 Uiso 1 1 calc R . .
H18B H 0.0584 0.2223 -0.3152 0.080 Uiso 1 1 calc R . .
C19 C 0.2921(8) 0.1489(4) -0.2435(6) 0.0625(13) Uani 1 1 d . . .
H19B H 0.3495 0.2014 -0.1897 0.080 Uiso 1 1 calc R . .
H19A H 0.3776 0.1241 -0.2994 0.080 Uiso 1 1 calc R . .
C20 C 0.2505(6) 0.0824(3) -0.1294(4) 0.0413(8) Uani 1 1 d . . .
H20 H 0.3388 0.0330 -0.1195 0.080 Uiso 1 1 calc R . .

loop_
_atom_site_aniso_label
_atom_site_aniso_U_11
_atom_site_aniso_U_22
_atom_site_aniso_U_33
_atom_site_aniso_U_23
_atom_site_aniso_U_13
_atom_site_aniso_U_12
Ni1 0.02781(19) 0.02900(19) 0.0372(2) 0.00623(18) 0.01134(13) 0.00415(17)
O1 0.0337(12) 0.0536(17) 0.0541(15) 0.0229(13) 0.0119(11) 0.0017(12)
O2 0.0415(14) 0.0586(19) 0.072(2) 0.0218(16) 0.0286(14) 0.0048(13)
O3 0.0369(12) 0.0323(13) 0.0457(14) 0.0003(10) 0.0199(11) 0.0009(10)
O4 0.0524(15) 0.0451(16) 0.0492(15) -0.0014(12) 0.0262(13) -0.0093(13)
O5W 0.0356(13) 0.083(2) 0.0677(19) 0.0382(19) 0.0204(14) 0.0199(15)
O6W 0.0635(19) 0.0497(18) 0.0595(18) 0.0157(14) 0.0199(15) 0.0058(15)
C1 0.0345(16) 0.0322(15) 0.0399(17) -0.0003(14) 0.0108(13) 0.0080(13)
C2 0.0368(16) 0.0309(16) 0.0355(16) 0.0035(13) 0.0055(13) 0.0045(13)
N3 0.0294(11) 0.0272(16) 0.0369(12) 0.0022(11) 0.0117(9) 0.0020(11)
C4 0.0302(14) 0.0353(16) 0.0439(17) 0.0028(13) 0.0133(13) 0.0024(12)
C5 0.0349(16) 0.0333(17) 0.0506(19) 0.0067(15) 0.0192(14) 0.0040(14)
C6 0.042(2) 0.070(3) 0.056(2) -0.011(2) 0.0154(17) -0.021(2)
C7 0.0399(18) 0.051(2) 0.0404(17) 0.0012(16) 0.0047(15) -0.0017(16)
C8 0.065(3) 0.066(3) 0.056(3) -0.019(2) 0.011(2) -0.012(2)
C9 0.067(3) 0.047(2) 0.083(4) -0.014(2) 0.014(3) 0.004(2)
C10 0.047(2) 0.049(2) 0.071(3) -0.018(2) 0.003(2) 0.012(2)
C11 0.0393(17) 0.0374(16) 0.0384(16) -0.0034(14) 0.0138(14) -0.0005(14)
N12 0.0322(13) 0.0334(14) 0.0307(13) 0.0011(10) 0.0132(11) 0.0040(11)
C13 0.0341(15) 0.0321(15) 0.0332(15) 0.0012(12) 0.0120(12) -0.0014(13)
C14 0.0292(14) 0.0380(17) 0.0304(14) 0.0008(13) 0.0089(11) 0.0015(13)
C15 0.0398(18) 0.053(2) 0.0354(17) -0.0068(15) 0.0070(14) -0.0061(17)
C16 0.055(2) 0.052(2) 0.0312(17) -0.0077(16) 0.0091(15) -0.0047(19)
C17 0.070(3) 0.121(6) 0.039(2) 0.016(3) 0.004(2) -0.003(3)
C18 0.136(7) 0.130(7) 0.086(5) 0.071(5) -0.019(5) -0.036(6)
C19 0.070(3) 0.082(4) 0.045(2) -0.004(2) 0.032(2) -0.011(3)
C20 0.0439(18) 0.049(2) 0.0346(16) -0.0028(16) 0.0165(14) 0.0053(16)

loop_
_atom_type_symbol
_atom_type_description
_atom_type_scat_dispersion_real
_atom_type_scat_dispersion_imag
_atom_type_scat_source
C C 0.0033 0.0016
;International Tables for Crystallography
 (1976, Vol. C, Tables 4.2.6.8 and 6.1.1.4)
;
H H 0.0000 0.0000
;International Tables for Crystallography
 (1976, Vol. C, Tables 4.2.6.8 and 6.1.1.4)
;
N N 0.0061 0.0033
;International Tables for Crystallography
 (1976, Vol. C, Tables 4.2.6.8 and 6.1.1.4)
;
O O 0.0106 0.0060
;International Tables for Crystallography
 (1976, Vol. C, Tables 4.2.6.8 and 6.1.1.4)
;
Ni Ni 0.3393 1.1124
;International Tables for Crystallography
 (1976, Vol. C, Tables 4.2.6.8 and 6.1.1.4) 
;

loop_
_geom_angle_atom_site_label_1
_geom_angle_atom_site_label_2
_geom_angle_atom_site_label_3
_geom_angle
_geom_angle_site_symmetry_1
_geom_angle_site_symmetry_3
_geom_angle_publ_flag
O3 Ni1 O5W 90.21(12) . . ?
O3 Ni1 O1 165.70(13) . . ?
O5W Ni1 O1 88.75(12) . . ?
O3 Ni1 N3 92.35(11) . . ?
O5W Ni1 N3 157.23(15) . . ?
O1 Ni1 N3 83.25(11) . . ?
O3 Ni1 N12 84.64(10) . . ?
O5W Ni1 N12 114.87(16) . . ?
O1 Ni1 N12 108.69(13) . . ?
N3 Ni1 N12 87.89(12) . . ?
C5 O1 Ni1 117.3(2) . . ?
C14 O3 Ni1 115.6(2) . . ?
N12 C1 C2 113.0(3) . . ?
N3 C2 C1 109.3(3) . . ?
C11 N3 C2 111.3(3) . . ?
C11 N3 C4 106.4(3) . . ?
C2 N3 C4 111.5(3) . . ?
C11 N3 Ni1 114.6(2) . . ?
C2 N3 Ni1 104.2(2) . . ?
C4 N3 Ni1 109.0(2) . . ?
N3 C4 C5 112.0(3) . . ?
N3 C4 C6 106.9(3) . . ?
C5 C4 C6 111.9(3) . . ?
O2 C5 O1 123.8(4) . . ?
O2 C5 C4 118.7(3) . . ?
O1 C5 C4 117.4(3) . . ?
C7 C6 C4 106.8(3) . . ?
C8 C7 C6 115.0(4) . . ?
C8 C7 C11 104.6(3) . . ?
C6 C7 C11 102.3(3) . . ?
C9 C8 C7 106.1(4) . . ?
C8 C9 C10 107.9(4) . . ?
C9 C10 C11 106.3(4) . . ?
N3 C11 C7 107.4(3) . . ?
N3 C11 C10 113.6(3) . . ?
C7 C11 C10 104.3(3) . . ?
C1 N12 C13 113.1(3) . . ?
C1 N12 C20 108.1(3) . . ?
C13 N12 C20 104.3(3) . . ?
C1 N12 Ni1 103.0(2) . . ?
C13 N12 Ni1 103.62(19) . . ?
C20 N12 Ni1 124.9(2) . . ?
N12 C13 C15 103.5(3) . . ?
N12 C13 C14 113.6(3) . . ?
C15 C13 C14 109.1(3) . . ?
O4 C14 O3 124.5(3) . . ?
O4 C14 C13 118.0(3) . . ?
O3 C14 C13 117.4(3) . . ?
C13 C15 C16 104.4(3) . . ?
C15 C16 C20 105.2(3) . . ?
C15 C16 C17 116.8(4) . . ?
C20 C16 C17 105.9(4) . . ?
C18 C17 C16 105.1(5) . . ?
C19 C18 C17 110.2(6) . . ?
C18 C19 C20 105.7(4) . . ?
C19 C20 N12 115.1(4) . . ?
C19 C20 C16 106.7(4) . . ?
N12 C20 C16 106.8(3) . . ?

loop_
_geom_bond_atom_site_label_1
_geom_bond_atom_site_label_2
_geom_bond_distance
_geom_bond_site_symmetry_2
_geom_bond_publ_flag
Ni1 O3 1.985(2) . ?
Ni1 O5W 1.995(3) . ?
Ni1 O1 1.996(3) . ?
Ni1 N3 2.057(3) . ?
Ni1 N12 2.114(3) . ?
O1 C5 1.266(5) . ?
O2 C5 1.227(5) . ?
O3 C14 1.273(5) . ?
O4 C14 1.240(4) . ?
C1 N12 1.483(4) . ?
C1 C2 1.523(5) . ?
C2 N3 1.494(4) . ?
N3 C11 1.488(4) . ?
N3 C4 1.506(4) . ?
C4 C5 1.528(5) . ?
C4 C6 1.541(6) . ?
C6 C7 1.523(6) . ?
C7 C8 1.518(7) . ?
C7 C11 1.537(5) . ?
C8 C9 1.494(8) . ?
C9 C10 1.525(7) . ?
C10 C11 1.542(6) . ?
N12 C13 1.502(4) . ?
N12 C20 1.523(4) . ?
C13 C15 1.524(5) . ?
C13 C14 1.527(5) . ?
C15 C16 1.526(5) . ?
C16 C20 1.535(6) . ?
C16 C17 1.536(7) . ?
C17 C18 1.462(11) . ?
C18 C19 1.457(9) . ?
C19 C20 1.520(6) . ?

loop_
_geom_torsion_atom_site_label_1
_geom_torsion_atom_site_label_2
_geom_torsion_atom_site_label_3
_geom_torsion_atom_site_label_4
_geom_torsion
_geom_torsion_site_symmetry_1
_geom_torsion_site_symmetry_2
_geom_torsion_site_symmetry_3
_geom_torsion_site_symmetry_4
_geom_torsion_publ_flag
O3 Ni1 O1 C5 80.4(6) . . . . ?
O5W Ni1 O1 C5 166.3(3) . . . . ?
N3 Ni1 O1 C5 7.7(3) . . . . ?
N12 Ni1 O1 C5 -77.8(3) . . . . ?
O5W Ni1 O3 C14 106.8(3) . . . . ?
O1 Ni1 O3 C14 -167.5(4) . . . . ?
N3 Ni1 O3 C14 -95.9(3) . . . . ?
N12 Ni1 O3 C14 -8.2(3) . . . . ?
N12 C1 C2 N3 -55.0(4) . . . . ?
C1 C2 N3 C11 166.5(3) . . . . ?
C1 C2 N3 C4 -74.9(4) . . . . ?
C1 C2 N3 Ni1 42.4(3) . . . . ?
O3 Ni1 N3 C11 -56.4(2) . . . . ?
O5W Ni1 N3 C11 39.8(4) . . . . ?
O1 Ni1 N3 C11 110.0(3) . . . . ?
N12 Ni1 N3 C11 -140.9(2) . . . . ?
O3 Ni1 N3 C2 65.6(2) . . . . ?
O5W Ni1 N3 C2 161.7(3) . . . . ?
O1 Ni1 N3 C2 -128.1(2) . . . . ?
N12 Ni1 N3 C2 -19.0(2) . . . . ?
O3 Ni1 N3 C4 -175.4(2) . . . . ?
O5W Ni1 N3 C4 -79.2(4) . . . . ?
O1 Ni1 N3 C4 -9.0(2) . . . . ?
N12 Ni1 N3 C4 100.1(2) . . . . ?
C11 N3 C4 C5 -114.6(3) . . . . ?
C2 N3 C4 C5 123.9(3) . . . . ?
Ni1 N3 C4 C5 9.4(3) . . . . ?
C11 N3 C4 C6 8.3(4) . . . . ?
C2 N3 C4 C6 -113.2(4) . . . . ?
Ni1 N3 C4 C6 132.3(3) . . . . ?
Ni1 O1 C5 O2 176.5(3) . . . . ?
Ni1 O1 C5 C4 -4.1(5) . . . . ?
N3 C4 C5 O2 175.4(3) . . . . ?
C6 C4 C5 O2 55.4(5) . . . . ?
N3 C4 C5 O1 -4.0(5) . . . . ?
C6 C4 C5 O1 -124.0(4) . . . . ?
N3 C4 C6 C7 12.2(5) . . . . ?
C5 C4 C6 C7 135.2(4) . . . . ?
C4 C6 C7 C8 -139.5(4) . . . . ?
C4 C6 C7 C11 -26.8(5) . . . . ?
C6 C7 C8 C9 79.7(5) . . . . ?
C11 C7 C8 C9 -31.6(5) . . . . ?
C7 C8 C9 C10 18.7(6) . . . . ?
C8 C9 C10 C11 1.4(6) . . . . ?
C2 N3 C11 C7 95.8(3) . . . . ?
C4 N3 C11 C7 -25.8(4) . . . . ?
Ni1 N3 C11 C7 -146.3(3) . . . . ?
C2 N3 C11 C10 -149.4(3) . . . . ?
C4 N3 C11 C10 89.0(4) . . . . ?
Ni1 N3 C11 C10 -31.4(4) . . . . ?
C8 C7 C11 N3 152.8(4) . . . . ?
C6 C7 C11 N3 32.6(4) . . . . ?
C8 C7 C11 C10 32.0(5) . . . . ?
C6 C7 C11 C10 -88.2(4) . . . . ?
C9 C10 C11 N3 -137.3(4) . . . . ?
C9 C10 C11 C7 -20.6(5) . . . . ?
C2 C1 N12 C13 -76.4(4) . . . . ?
C2 C1 N12 C20 168.6(3) . . . . ?
C2 C1 N12 Ni1 34.7(3) . . . . ?
O3 Ni1 N12 C1 -100.6(2) . . . . ?
O5W Ni1 N12 C1 171.66(19) . . . . ?
O1 Ni1 N12 C1 74.1(2) . . . . ?
N3 Ni1 N12 C1 -8.0(2) . . . . ?
O3 Ni1 N12 C13 17.5(2) . . . . ?
O5W Ni1 N12 C13 -70.3(2) . . . . ?
O1 Ni1 N12 C13 -167.8(2) . . . . ?
N3 Ni1 N12 C13 110.0(2) . . . . ?
O3 Ni1 N12 C20 136.1(3) . . . . ?
O5W Ni1 N12 C20 48.4(3) . . . . ?
O1 Ni1 N12 C20 -49.2(3) . . . . ?
N3 Ni1 N12 C20 -131.3(3) . . . . ?
C1 N12 C13 C15 -155.1(3) . . . . ?
C20 N12 C13 C15 -37.9(3) . . . . ?
Ni1 N12 C13 C15 94.1(3) . . . . ?
C1 N12 C13 C14 86.8(3) . . . . ?
C20 N12 C13 C14 -156.0(3) . . . . ?
Ni1 N12 C13 C14 -24.0(3) . . . . ?
Ni1 O3 C14 O4 -179.3(3) . . . . ?
Ni1 O3 C14 C13 -4.3(4) . . . . ?
N12 C13 C14 O4 -163.9(3) . . . . ?
C15 C13 C14 O4 81.3(4) . . . . ?
N12 C13 C14 O3 20.7(4) . . . . ?
C15 C13 C14 O3 -94.1(4) . . . . ?
N12 C13 C15 C16 38.8(4) . . . . ?
C14 C13 C15 C16 160.0(3) . . . . ?
C13 C15 C16 C20 -24.2(4) . . . . ?
C13 C15 C16 C17 -141.2(5) . . . . ?
C15 C16 C17 C18 100.6(7) . . . . ?
C20 C16 C17 C18 -16.0(8) . . . . ?
C16 C17 C18 C19 25.8(10) . . . . ?
C17 C18 C19 C20 -24.9(10) . . . . ?
C18 C19 C20 N12 -104.8(7) . . . . ?
C18 C19 C20 C16 13.6(7) . . . . ?
C1 N12 C20 C19 -98.2(4) . . . . ?
C13 N12 C20 C19 141.2(4) . . . . ?
Ni1 N12 C20 C19 22.9(4) . . . . ?
C1 N12 C20 C16 143.6(3) . . . . ?
C13 N12 C20 C16 22.9(4) . . . . ?
Ni1 N12 C20 C16 -95.4(3) . . . . ?
C15 C16 C20 C19 -122.7(4) . . . . ?
C17 C16 C20 C19 1.6(5) . . . . ?
C15 C16 C20 N12 1.0(4) . . . . ?
C17 C16 C20 N12 125.2(4) . . . . ?
